data_7130365
loop_
_publ_author_name
'Ma, Longtao'
'Tang, Ruowen'
'Zhou, Youjun'
'Bei, Jiali'
'Wang, Yang'
'Chen, Tingting'
'Ou, Changjin'
'Han, Ying'
'Yan, Chao-Guo'
'Yao, Yong'

_publ_section_title
;
 Pillar[5]arene-based [1]rotaxanes with salicylaldimine as the stopper:
 synthesis, characterization and application in the fluorescence turn-on
 sensing of Zn<sup>2+</sup> in water.
;
_journal_name_full 'Chemical communications (Cambridge, England)'
_journal_paper_doi 10.1039/d2cc02893j
_journal_year 2022
_chemical_formula_moiety 'C66 H81 Cl N2 O12'
_chemical_formula_sum 'C66 H81 Cl N2 O12'
_chemical_formula_weight 1129.77
_space_group_crystal_system triclinic
_space_group_IT_number 2
_space_group_name_Hall '-P 1'
_space_group_name_H-M_alt 'P -1'
_atom_sites_solution_hydrogens geom
_audit_creation_method SHELXL-2014/7
_audit_update_record
;
2021-11-05 deposited with the CCDC.	2022-07-11 downloaded from the CCDC.
;
_cell_angle_alpha 77.570(3)
_cell_angle_beta 89.492(3)
_cell_angle_gamma 77.501(3)
_cell_formula_units_Z 2
_cell_length_a 12.2666(11)
_cell_length_b 14.3343(12)
_cell_length_c 18.0514(17)
_cell_measurement_reflns_used 8781
_cell_measurement_temperature 296(2)
_cell_measurement_theta_max 25.25
_cell_measurement_theta_min 2.31
_cell_volume 3023.8(5)
_computing_structure_refinement 'SHELXL-2014/7 (Sheldrick, 2014)'
_diffrn_ambient_temperature 296(2)
_diffrn_measured_fraction_theta_full 0.996
_diffrn_measured_fraction_theta_max 0.997
_diffrn_measurement_device_type 'Bruker APEX-II CCD'
_diffrn_measurement_method '\f and \w scans'
_diffrn_radiation_type MoK\a
_diffrn_radiation_wavelength 0.71073
_diffrn_reflns_av_R_equivalents 0.0699
_diffrn_reflns_av_unetI/netI 0.0941
_diffrn_reflns_Laue_measured_fraction_full 0.996
_diffrn_reflns_Laue_measured_fraction_max 0.997
_diffrn_reflns_limit_h_max 13
_diffrn_reflns_limit_h_min -15
_diffrn_reflns_limit_k_max 17
_diffrn_reflns_limit_k_min -17
_diffrn_reflns_limit_l_max 22
_diffrn_reflns_limit_l_min -22
_diffrn_reflns_number 42851
_diffrn_reflns_point_group_measured_fraction_full 0.996
_diffrn_reflns_point_group_measured_fraction_max 0.997
_diffrn_reflns_theta_full 25.242
_diffrn_reflns_theta_max 26.000
_diffrn_reflns_theta_min 2.095
_exptl_absorpt_coefficient_mu 0.127
_exptl_absorpt_correction_T_max 0.7456
_exptl_absorpt_correction_T_min 0.6830
_exptl_absorpt_correction_type multi-scan
_exptl_absorpt_process_details sadabs
_exptl_crystal_colour yellow
_exptl_crystal_density_diffrn 1.241
_exptl_crystal_description block
_exptl_crystal_F_000 1208
_exptl_crystal_size_max 0.260
_exptl_crystal_size_mid 0.220
_exptl_crystal_size_min 0.180
_refine_diff_density_max 0.796
_refine_diff_density_min -0.510
_refine_diff_density_rms 0.058
_refine_ls_extinction_method none
_refine_ls_goodness_of_fit_ref 1.014
_refine_ls_hydrogen_treatment constr
_refine_ls_matrix_type full
_refine_ls_number_parameters 740
_refine_ls_number_reflns 11871
_refine_ls_number_restraints 138
_refine_ls_restrained_S_all 1.046
_refine_ls_R_factor_all 0.1988
_refine_ls_R_factor_gt 0.0937
_refine_ls_shift/su_max 0.000
_refine_ls_shift/su_mean 0.000
_refine_ls_structure_factor_coef Fsqd
_refine_ls_weighting_details 'w=1/[\s^2^(Fo^2^)+(0.1295P)^2^+3.4152P] where P=(Fo^2^+2Fc^2^)/3'
_refine_ls_weighting_scheme calc
_refine_ls_wR_factor_gt 0.2368
_refine_ls_wR_factor_ref 0.2989
_reflns_Friedel_coverage 0.000
_reflns_number_gt 5539
_reflns_number_total 11871
_reflns_threshold_expression 'I > 2\s(I)'
_cod_data_source_file d2cc02893j2.cif
_cod_data_source_block ML20210103_a
_cod_database_code 7130365
_shelx_shelxl_version_number 2014/7
_shelx_space_group_comment
;
The symmetry employed for this shelxl refinement is uniquely defined
by the following loop, which should always be used as a source of
symmetry information in preference to the above space-group names.
They are only intended as comments.
;
_shelx_estimated_absorpt_t_min 0.968
_shelx_estimated_absorpt_t_max 0.978

loop_
_space_group_symop_operation_xyz
'x, y, z'
'-x, -y, -z'

loop_
_atom_site_label
_atom_site_type_symbol
_atom_site_fract_x
_atom_site_fract_y
_atom_site_fract_z
_atom_site_U_iso_or_equiv
_atom_site_adp_type
_atom_site_occupancy
_atom_site_site_symmetry_order
_atom_site_calc_flag
_atom_site_refinement_flags_posn
_atom_site_refinement_flags_adp
_atom_site_refinement_flags_occupancy
_atom_site_disorder_assembly
_atom_site_disorder_group
C1 C 0.6410(3) 0.4602(3) 0.7936(2) 0.0486(11) Uani 1 1 d . . . . .
H1A H 0.7107 0.4315 0.8228 0.058 Uiso 1 1 calc R U . . .
H1B H 0.6467 0.5237 0.7635 0.058 Uiso 1 1 calc R U . . .
C2 C 0.6223(3) 0.3945(3) 0.7410(2) 0.0425(10) Uani 1 1 d . . . . .
C3 C 0.6657(3) 0.2942(3) 0.7591(2) 0.0448(11) Uani 1 1 d . . . . .
H3 H 0.7104 0.2668 0.8031 0.054 Uiso 1 1 calc R U . . .
C4 C 0.6436(3) 0.2340(3) 0.7129(3) 0.0478(11) Uani 1 1 d . . . . .
C5 C 0.5784(3) 0.2726(3) 0.6461(2) 0.0431(10) Uani 1 1 d . . . . .
C6 C 0.5364(4) 0.3730(3) 0.6278(2) 0.0501(11) Uani 1 1 d . . . . .
H6 H 0.4936 0.4007 0.5830 0.060 Uiso 1 1 calc R U . . .
C7 C 0.5567(4) 0.4332(3) 0.6747(2) 0.0471(11) Uani 1 1 d . . . . .
C8 C 0.4565(5) 0.5766(4) 0.5896(3) 0.0833(18) Uani 1 1 d . . . . .
H8A H 0.5045 0.5655 0.5486 0.125 Uiso 1 1 calc R U . . .
H8B H 0.4321 0.6457 0.5863 0.125 Uiso 1 1 calc R U . . .
H8C H 0.3927 0.5487 0.5863 0.125 Uiso 1 1 calc R U . . .
C9 C 0.7630(5) 0.0914(4) 0.7893(4) 0.092(2) Uani 1 1 d . . . . .
H9A H 0.8250 0.1229 0.7811 0.137 Uiso 1 1 calc R U . . .
H9B H 0.7886 0.0228 0.7905 0.137 Uiso 1 1 calc R U . . .
H9C H 0.7307 0.0997 0.8367 0.137 Uiso 1 1 calc R U . . .
C10 C 0.5514(4) 0.2085(3) 0.5962(2) 0.0495(11) Uani 1 1 d . . . . .
H10A H 0.6099 0.1493 0.6035 0.059 Uiso 1 1 calc R U . . .
H10B H 0.5506 0.2425 0.5435 0.059 Uiso 1 1 calc R U . . .
C11 C 0.4395(4) 0.1804(3) 0.6124(2) 0.0444(10) Uani 1 1 d . . . . .
C12 C 0.4349(4) 0.0953(3) 0.6658(2) 0.0483(11) Uani 1 1 d . . . . .
H12 H 0.5008 0.0555 0.6898 0.058 Uiso 1 1 calc R U . . .
C13 C 0.3336(4) 0.0686(3) 0.6840(2) 0.0488(11) Uani 1 1 d . . . . .
C14 C 0.2344(4) 0.1265(3) 0.6488(2) 0.0452(11) Uani 1 1 d . . . . .
C15 C 0.2394(4) 0.2100(3) 0.5951(2) 0.0517(12) Uani 1 1 d . . . . .
H15 H 0.1738 0.2488 0.5702 0.062 Uiso 1 1 calc R U . . .
C16 C 0.3406(4) 0.2377(3) 0.5771(2) 0.0469(11) Uani 1 1 d . . . . .
C17 C 0.2554(5) 0.3702(4) 0.4757(3) 0.095(2) Uani 1 1 d . . . . .
H17A H 0.2283 0.3241 0.4535 0.142 Uiso 1 1 calc R U . . .
H17B H 0.2772 0.4186 0.4364 0.142 Uiso 1 1 calc R U . . .
H17C H 0.1974 0.4016 0.5039 0.142 Uiso 1 1 calc R U . . .
C18 C 0.4201(5) -0.0680(4) 0.7821(3) 0.0735(15) Uani 1 1 d . . . . .
H18A H 0.4736 -0.1011 0.7520 0.110 Uiso 1 1 calc R U . . .
H18B H 0.3984 -0.1152 0.8224 0.110 Uiso 1 1 calc R U . . .
H18C H 0.4529 -0.0239 0.8032 0.110 Uiso 1 1 calc R U . . .
C19 C 0.1235(4) 0.1009(3) 0.6704(3) 0.0527(12) Uani 1 1 d . . . . .
H19A H 0.1340 0.0303 0.6857 0.063 Uiso 1 1 calc R U . . .
H19B H 0.0723 0.1232 0.6264 0.063 Uiso 1 1 calc R U . . .
C20 C 0.0720(3) 0.1471(3) 0.7349(2) 0.0443(10) Uani 1 1 d . . . . .
C21 C 0.0993(4) 0.0991(3) 0.8095(3) 0.0470(11) Uani 1 1 d . . . . .
H21 H 0.1473 0.0377 0.8198 0.056 Uiso 1 1 calc R U . . .
C22 C 0.0564(4) 0.1406(3) 0.8695(2) 0.0445(10) Uani 1 1 d . . . . .
C23 C -0.0149(3) 0.2321(3) 0.8553(2) 0.0400(10) Uani 1 1 d . . . . .
C24 C -0.0430(3) 0.2794(3) 0.7809(2) 0.0425(10) Uani 1 1 d . . . . .
H24 H -0.0916 0.3406 0.7708 0.051 Uiso 1 1 calc R U . . .
C25 C -0.0012(4) 0.2387(3) 0.7205(2) 0.0460(11) Uani 1 1 d . . . . .
C26 C -0.1128(5) 0.3691(4) 0.6293(3) 0.0797(17) Uani 1 1 d . . . . .
H26A H -0.1793 0.3541 0.6527 0.119 Uiso 1 1 calc R U . . .
H26B H -0.1262 0.3897 0.5753 0.119 Uiso 1 1 calc R U . . .
H26C H -0.0925 0.4207 0.6486 0.119 Uiso 1 1 calc R U . . .
C27 C 0.1644(5) 0.0100(4) 0.9640(3) 0.0890(19) Uani 1 1 d . . . . .
H27A H 0.1419 -0.0412 0.9454 0.133 Uiso 1 1 calc R U . . .
H27B H 0.1754 -0.0091 1.0182 0.133 Uiso 1 1 calc R U . . .
H27C H 0.2330 0.0213 0.9416 0.133 Uiso 1 1 calc R U . . .
C28 C -0.0572(3) 0.2802(3) 0.9206(2) 0.0429(10) Uani 1 1 d . . . . .
H28A H -0.1299 0.3233 0.9063 0.051 Uiso 1 1 calc R U . . .
H28B H -0.0656 0.2302 0.9646 0.051 Uiso 1 1 calc R U . . .
C29 C 0.0234(3) 0.3386(3) 0.9406(2) 0.0386(10) Uani 1 1 d . . . . .
C30 C 0.1124(3) 0.2939(3) 0.9920(2) 0.0426(10) Uani 1 1 d . . . . .
H30 H 0.1201 0.2285 1.0161 0.051 Uiso 1 1 calc R U . . .
C31 C 0.1900(3) 0.3441(3) 1.0085(2) 0.0443(10) Uani 1 1 d . . . . .
C32 C 0.1794(3) 0.4427(3) 0.9748(2) 0.0397(10) Uani 1 1 d . . . . .
C33 C 0.0899(3) 0.4873(3) 0.9239(2) 0.0424(10) Uani 1 1 d . . . . .
H33 H 0.0810 0.5533 0.9010 0.051 Uiso 1 1 calc R U . . .
C34 C 0.0135(3) 0.4366(3) 0.9060(2) 0.0399(10) Uani 1 1 d . . . . .
C35 C -0.0930(4) 0.5778(3) 0.8204(3) 0.0658(14) Uani 1 1 d . . . . .
H35A H -0.1002 0.6160 0.8585 0.099 Uiso 1 1 calc R U . . .
H35B H -0.1600 0.5969 0.7886 0.099 Uiso 1 1 calc R U . . .
H35C H -0.0304 0.5887 0.7900 0.099 Uiso 1 1 calc R U . . .
C36 C 0.2997(4) 0.2011(4) 1.0908(3) 0.0814(17) Uani 1 1 d . . . . .
H36A H 0.2396 0.1883 1.1230 0.122 Uiso 1 1 calc R U . . .
H36B H 0.3689 0.1809 1.1203 0.122 Uiso 1 1 calc R U . . .
H36C H 0.3036 0.1652 1.0513 0.122 Uiso 1 1 calc R U . . .
C37 C 0.2631(3) 0.4992(3) 0.9925(2) 0.0448(10) Uani 1 1 d . . . . .
H37A H 0.2264 0.5677 0.9860 0.054 Uiso 1 1 calc R U . . .
H37B H 0.2888 0.4750 1.0453 0.054 Uiso 1 1 calc R U . . .
C38 C 0.3626(3) 0.4907(3) 0.9428(2) 0.0407(10) Uani 1 1 d . . . . .
C39 C 0.4548(3) 0.4148(3) 0.9618(2) 0.0419(10) Uani 1 1 d . . . . .
H39 H 0.4565 0.3684 1.0068 0.050 Uiso 1 1 calc R U . . .
C40 C 0.5456(3) 0.4062(3) 0.9147(2) 0.0409(10) Uani 1 1 d . . . . .
C41 C 0.5456(3) 0.4733(3) 0.8473(2) 0.0412(10) Uani 1 1 d . . . . .
C42 C 0.4539(3) 0.5508(3) 0.8286(2) 0.0445(10) Uani 1 1 d . . . . .
H42 H 0.4532 0.5979 0.7841 0.053 Uiso 1 1 calc R U . . .
C43 C 0.3629(3) 0.5595(3) 0.8750(2) 0.0435(10) Uani 1 1 d . . . . .
C44 C 0.2671(4) 0.7098(3) 0.7939(3) 0.0773(15) Uani 1 1 d D U . . .
H44A H 0.2855 0.6830 0.7493 0.093 Uiso 1 1 calc R U . . .
H44B H 0.3212 0.7478 0.8009 0.093 Uiso 1 1 calc R U . . .
C45 C 0.1493(4) 0.7742(4) 0.7844(3) 0.1064(17) Uani 1 1 d D U . . .
H45A H 0.1459 0.8281 0.7410 0.128 Uiso 1 1 calc R U . . .
H45B H 0.0970 0.7361 0.7742 0.128 Uiso 1 1 calc R U . . .
C46 C 0.1146(4) 0.8145(4) 0.8538(3) 0.1074(18) Uani 1 1 d D U . . .
H46A H 0.1666 0.8528 0.8641 0.129 Uiso 1 1 calc R U . . .
H46B H 0.1173 0.7608 0.8973 0.129 Uiso 1 1 calc R U . . .
C47 C -0.0034(4) 0.8788(4) 0.8425(4) 0.0917(18) Uani 1 1 d D U . . .
H47A H -0.0072 0.9302 0.7980 0.138 Uiso 1 1 calc R U . . .
H47B H -0.0214 0.9068 0.8860 0.138 Uiso 1 1 calc R U . . .
H47C H -0.0558 0.8397 0.8364 0.138 Uiso 1 1 calc R U . . .
C48 C 0.6405(4) 0.2521(3) 0.9936(3) 0.0593(13) Uani 1 1 d . . . . .
H48A H 0.6130 0.2784 1.0372 0.071 Uiso 1 1 calc R U . . .
H48B H 0.7169 0.2159 1.0061 0.071 Uiso 1 1 calc R U . . .
C49 C 0.5708(4) 0.1823(3) 0.9804(3) 0.0588(13) Uani 1 1 d . . . . .
C50 C 0.4608(4) 0.1398(3) 0.8843(3) 0.0758(14) Uani 1 1 d D U . . .
H50A H 0.4522 0.0859 0.9252 0.091 Uiso 1 1 calc R U . . .
H50B H 0.4945 0.1125 0.8426 0.091 Uiso 1 1 calc R U . . .
C51 C 0.3464(4) 0.2043(3) 0.8581(3) 0.0755(13) Uani 1 1 d D U . . .
H51A H 0.3011 0.1653 0.8402 0.091 Uiso 1 1 calc R U . . .
H51B H 0.3104 0.2264 0.9012 0.091 Uiso 1 1 calc R U . . .
C52 C 0.3495(4) 0.2931(3) 0.7954(3) 0.0737(12) Uani 1 1 d D U . . .
H52A H 0.3894 0.3350 0.8146 0.088 Uiso 1 1 calc R U . . .
H52B H 0.3911 0.2714 0.7539 0.088 Uiso 1 1 calc R U . . .
C53 C 0.2356(4) 0.3524(4) 0.7649(3) 0.0833(13) Uani 1 1 d D U . . .
H53A H 0.1941 0.3744 0.8062 0.100 Uiso 1 1 calc R U . . .
H53B H 0.1955 0.3106 0.7457 0.100 Uiso 1 1 calc R U . . .
C54 C 0.2396(4) 0.4407(4) 0.7021(3) 0.0963(15) Uani 1 1 d D U . . .
H54A H 0.2892 0.4206 0.6635 0.116 Uiso 1 1 calc R U . . .
H54B H 0.2689 0.4879 0.7227 0.116 Uiso 1 1 calc R U . . .
C55 C 0.1230(5) 0.4880(5) 0.6666(4) 0.136(2) Uani 1 1 d D U . . .
H55A H 0.0893 0.4379 0.6539 0.164 Uiso 1 1 calc R U . . .
H55B H 0.0770 0.5166 0.7035 0.164 Uiso 1 1 calc R U . . .
C56 C 0.1240(8) 0.5668(5) 0.5957(4) 0.158(2) Uani 1 1 d D U . . .
H56A H 0.1893 0.5471 0.5673 0.190 Uiso 1 1 calc R U . . .
H56B H 0.0582 0.5739 0.5637 0.190 Uiso 1 1 calc R U . . .
C57 C 0.1257(10) 0.6631(5) 0.6149(4) 0.169(2) Uani 1 1 d D U . . .
H57A H 0.1949 0.6568 0.6430 0.202 Uiso 1 1 calc R U . . .
H57B H 0.0646 0.6788 0.6478 0.202 Uiso 1 1 calc R U . . .
C58 C 0.1156(10) 0.7479(5) 0.5456(4) 0.172(2) Uani 1 1 d D U . . .
H58A H 0.1680 0.7288 0.5082 0.207 Uiso 1 1 calc R U . . .
H58B H 0.0408 0.7639 0.5228 0.207 Uiso 1 1 calc R U . . .
C59 C 0.1403(9) 0.8375(5) 0.5695(4) 0.167(3) Uani 1 1 d D U . . .
H59A H 0.0803 0.8633 0.5998 0.200 Uiso 1 1 calc R U . . .
H59B H 0.2090 0.8183 0.6005 0.200 Uiso 1 1 calc R U . . .
C60 C 0.2384(7) 0.9587(5) 0.5064(4) 0.130(3) Uani 1 1 d D . . . .
H60 H 0.2868 0.9412 0.5489 0.156 Uiso 1 1 calc R U . . .
C61 C 0.2542(6) 1.0352(5) 0.4416(3) 0.106(2) Uani 1 1 d D . . . .
C62 C 0.1824(6) 1.0644(6) 0.3780(4) 0.118(3) Uani 1 1 d D . . . .
C63 C 0.2028(7) 1.1365(7) 0.3181(4) 0.146(3) Uani 1 1 d D . . . .
H63 H 0.1550 1.1568 0.2752 0.175 Uiso 1 1 calc R U . . .
C64 C 0.2938(8) 1.1783(6) 0.3216(4) 0.129(3) Uani 1 1 d D . . . .
H64 H 0.3057 1.2279 0.2819 0.155 Uiso 1 1 calc R U . . .
C65 C 0.3672(6) 1.1459(6) 0.3847(5) 0.117(3) Uani 1 1 d D . . . .
C66 C 0.3470(7) 1.0749(6) 0.4456(4) 0.118(3) Uani 1 1 d D . . . .
H66 H 0.3950 1.0543 0.4884 0.142 Uiso 1 1 calc R U . . .
Cl1 Cl 0.4855(3) 1.1905(2) 0.38921(17) 0.1819(12) Uani 1 1 d . . . . .
N1 N 0.5333(4) 0.1935(3) 0.9103(2) 0.0638(11) Uani 1 1 d . . . . .
H1 H 0.5545 0.2375 0.8765 0.077 Uiso 1 1 calc R U . . .
N2 N 0.1511(6) 0.9131(5) 0.5036(3) 0.138(3) Uani 1 1 d D . . . .
O1 O 0.5150(3) 0.5326(2) 0.65890(17) 0.0650(9) Uani 1 1 d . . . . .
O2 O 0.6820(3) 0.1336(2) 0.72974(19) 0.0652(9) Uani 1 1 d . . . . .
O3 O 0.3483(3) 0.3208(2) 0.52481(19) 0.0708(10) Uani 1 1 d . . . . .
O4 O 0.3258(3) -0.0149(2) 0.7364(2) 0.0702(10) Uani 1 1 d . . . . .
O5 O -0.0247(3) 0.2846(2) 0.64596(17) 0.0649(9) Uani 1 1 d . . . . .
O6 O 0.0815(3) 0.0958(2) 0.94478(17) 0.0637(9) Uani 1 1 d . . . . .
O7 O -0.0762(2) 0.4781(2) 0.85541(18) 0.0576(8) Uani 1 1 d . . . . .
O8 O 0.2808(3) 0.3020(2) 1.05821(18) 0.0629(9) Uani 1 1 d . . . . .
O9 O 0.2691(3) 0.6335(2) 0.85846(19) 0.0653(9) Uani 1 1 d . . . . .
O10 O 0.6405(2) 0.3309(2) 0.93133(17) 0.0509(8) Uani 1 1 d . . . . .
O11 O 0.5549(4) 0.1186(3) 1.0335(2) 0.0967(13) Uani 1 1 d . . . . .
O12 O 0.0937(6) 1.0248(7) 0.3708(4) 0.175(3) Uani 1 1 d . . . . .
H12A H 0.0748 1.0008 0.4130 0.262 Uiso 1 1 calc R U . . .

loop_
_atom_site_aniso_label
_atom_site_aniso_U_11
_atom_site_aniso_U_22
_atom_site_aniso_U_33
_atom_site_aniso_U_23
_atom_site_aniso_U_13
_atom_site_aniso_U_12
C1 0.038(2) 0.051(3) 0.061(3) -0.013(2) -0.001(2) -0.015(2)
C2 0.034(2) 0.049(3) 0.044(3) -0.007(2) 0.008(2) -0.011(2)
C3 0.030(2) 0.050(3) 0.050(3) -0.007(2) 0.0020(19) -0.003(2)
C4 0.038(2) 0.045(3) 0.059(3) -0.014(2) 0.009(2) -0.004(2)
C5 0.041(2) 0.051(3) 0.040(2) -0.013(2) 0.016(2) -0.012(2)
C6 0.052(3) 0.057(3) 0.037(2) -0.004(2) 0.010(2) -0.009(2)
C7 0.052(3) 0.042(3) 0.045(3) -0.007(2) 0.015(2) -0.010(2)
C8 0.120(5) 0.053(3) 0.066(4) 0.007(3) -0.011(3) -0.013(3)
C9 0.076(4) 0.052(3) 0.133(5) -0.013(3) -0.033(4) 0.010(3)
C10 0.052(3) 0.052(3) 0.044(3) -0.014(2) 0.013(2) -0.007(2)
C11 0.049(3) 0.046(3) 0.040(2) -0.015(2) 0.007(2) -0.009(2)
C12 0.051(3) 0.045(3) 0.047(3) -0.014(2) -0.001(2) -0.002(2)
C13 0.060(3) 0.042(3) 0.048(3) -0.014(2) 0.007(2) -0.015(2)
C14 0.045(3) 0.050(3) 0.043(3) -0.020(2) 0.000(2) -0.007(2)
C15 0.049(3) 0.059(3) 0.045(3) -0.017(2) -0.003(2) -0.001(2)
C16 0.053(3) 0.044(3) 0.041(3) -0.011(2) 0.004(2) -0.004(2)
C17 0.082(4) 0.088(4) 0.085(4) 0.023(3) -0.004(4) 0.005(3)
C18 0.085(4) 0.056(3) 0.070(3) 0.007(3) -0.017(3) -0.015(3)
C19 0.055(3) 0.050(3) 0.058(3) -0.026(2) 0.001(2) -0.011(2)
C20 0.041(2) 0.045(3) 0.054(3) -0.017(2) 0.005(2) -0.018(2)
C21 0.045(3) 0.037(2) 0.061(3) -0.011(2) 0.002(2) -0.012(2)
C22 0.046(3) 0.043(3) 0.047(3) -0.008(2) 0.000(2) -0.017(2)
C23 0.036(2) 0.040(2) 0.047(3) -0.009(2) 0.0031(19) -0.0163(19)
C24 0.032(2) 0.042(2) 0.054(3) -0.013(2) 0.000(2) -0.0066(19)
C25 0.042(3) 0.050(3) 0.048(3) -0.010(2) 0.001(2) -0.015(2)
C26 0.077(4) 0.086(4) 0.052(3) 0.005(3) -0.002(3) 0.014(3)
C27 0.118(5) 0.062(4) 0.068(4) -0.005(3) -0.014(3) 0.014(3)
C28 0.034(2) 0.047(2) 0.050(3) -0.012(2) 0.0036(19) -0.0114(19)
C29 0.035(2) 0.043(2) 0.040(2) -0.0160(19) 0.0079(19) -0.0071(19)
C30 0.042(3) 0.041(2) 0.043(2) -0.0042(19) 0.001(2) -0.009(2)
C31 0.037(2) 0.058(3) 0.037(2) -0.009(2) -0.004(2) -0.011(2)
C32 0.038(2) 0.048(3) 0.038(2) -0.018(2) 0.007(2) -0.010(2)
C33 0.041(3) 0.039(2) 0.048(3) -0.015(2) 0.007(2) -0.005(2)
C34 0.036(2) 0.045(3) 0.041(2) -0.0159(19) 0.002(2) -0.005(2)
C35 0.062(3) 0.056(3) 0.068(3) -0.001(3) -0.008(3) 0.000(2)
C36 0.062(4) 0.085(4) 0.079(4) 0.021(3) -0.021(3) -0.015(3)
C37 0.044(2) 0.053(3) 0.045(2) -0.024(2) 0.001(2) -0.013(2)
C38 0.042(3) 0.044(2) 0.045(2) -0.018(2) -0.003(2) -0.019(2)
C39 0.046(3) 0.044(2) 0.040(2) -0.0124(19) -0.005(2) -0.015(2)
C40 0.041(3) 0.036(2) 0.048(3) -0.013(2) -0.009(2) -0.011(2)
C41 0.034(2) 0.046(2) 0.050(3) -0.019(2) -0.001(2) -0.013(2)
C42 0.047(3) 0.037(2) 0.048(3) -0.0078(19) -0.002(2) -0.010(2)
C43 0.038(2) 0.039(2) 0.056(3) -0.017(2) -0.001(2) -0.008(2)
C44 0.094(3) 0.051(3) 0.070(3) -0.001(2) 0.011(3) 0.009(2)
C45 0.119(3) 0.073(3) 0.093(3) 0.008(3) 0.007(3) 0.025(3)
C46 0.116(4) 0.073(3) 0.107(4) -0.005(3) 0.008(3) 0.024(3)
C47 0.072(3) 0.071(4) 0.119(5) -0.006(3) 0.015(3) -0.002(3)
C48 0.054(3) 0.061(3) 0.055(3) -0.008(2) -0.015(2) 0.001(2)
C49 0.062(3) 0.048(3) 0.057(3) 0.000(2) -0.002(3) -0.003(2)
C50 0.089(3) 0.074(3) 0.080(3) -0.025(3) 0.009(3) -0.043(3)
C51 0.077(3) 0.092(3) 0.075(3) -0.027(2) 0.014(2) -0.048(2)
C52 0.067(2) 0.098(3) 0.071(3) -0.029(2) 0.011(2) -0.038(2)
C53 0.067(3) 0.115(3) 0.076(3) -0.032(2) 0.017(2) -0.027(2)
C54 0.080(3) 0.125(4) 0.085(3) -0.029(3) 0.009(3) -0.020(3)
C55 0.112(3) 0.162(4) 0.112(4) -0.011(3) 0.010(3) 0.000(4)
C56 0.162(4) 0.170(4) 0.121(4) -0.012(3) 0.013(4) -0.009(4)
C57 0.208(5) 0.179(5) 0.113(4) -0.026(4) 0.021(4) -0.036(5)
C58 0.233(6) 0.173(5) 0.110(4) -0.037(4) 0.017(4) -0.035(5)
C59 0.231(7) 0.162(6) 0.104(5) -0.036(4) 0.026(5) -0.030(6)
C60 0.174(9) 0.109(6) 0.088(6) -0.041(5) 0.004(6) 0.031(6)
C61 0.118(6) 0.105(6) 0.085(5) -0.044(4) -0.004(5) 0.022(5)
C62 0.106(6) 0.138(7) 0.093(6) -0.016(5) -0.009(5) 0.000(5)
C63 0.130(8) 0.165(9) 0.122(8) -0.008(7) -0.028(6) -0.009(7)
C64 0.135(8) 0.138(7) 0.106(7) -0.039(5) -0.010(6) -0.002(6)
C65 0.135(7) 0.113(6) 0.127(7) -0.077(5) 0.004(6) -0.025(6)
C66 0.130(7) 0.113(6) 0.116(7) -0.065(6) -0.027(6) 0.005(5)
Cl1 0.219(3) 0.188(3) 0.181(2) -0.094(2) -0.013(2) -0.080(2)
N1 0.082(3) 0.062(3) 0.054(3) -0.009(2) 0.000(2) -0.034(2)
N2 0.158(7) 0.133(6) 0.109(5) -0.031(4) 0.009(5) 0.003(5)
O1 0.093(3) 0.0435(19) 0.051(2) -0.0023(15) -0.0038(18) -0.0065(17)
O2 0.060(2) 0.047(2) 0.082(2) -0.0141(17) -0.0184(19) 0.0043(16)
O3 0.069(2) 0.067(2) 0.061(2) 0.0126(18) 0.0013(18) -0.0089(18)
O4 0.067(2) 0.056(2) 0.082(2) 0.0036(18) 0.003(2) -0.0193(18)
O5 0.063(2) 0.076(2) 0.045(2) -0.0102(17) -0.0023(16) 0.0051(18)
O6 0.078(2) 0.0505(19) 0.051(2) -0.0038(15) -0.0002(17) 0.0031(17)
O7 0.0488(19) 0.0519(19) 0.065(2) -0.0040(16) -0.0193(16) -0.0039(15)
O8 0.051(2) 0.064(2) 0.068(2) -0.0012(17) -0.0219(17) -0.0128(16)
O9 0.052(2) 0.0497(19) 0.078(2) 0.0008(17) 0.0091(17) 0.0078(16)
O10 0.0368(17) 0.0512(18) 0.061(2) -0.0084(15) -0.0080(14) -0.0056(14)
O11 0.123(4) 0.085(3) 0.071(3) 0.017(2) -0.003(2) -0.033(3)
O12 0.125(5) 0.236(8) 0.151(5) 0.001(5) -0.021(4) -0.055(5)

loop_
_atom_type_symbol
_atom_type_description
_atom_type_scat_dispersion_real
_atom_type_scat_dispersion_imag
_atom_type_scat_source
C C 0.0033 0.0016 'International Tables Vol C Tables 4.2.6.8 and 6.1.1.4'
H H 0.0000 0.0000 'International Tables Vol C Tables 4.2.6.8 and 6.1.1.4'
N N 0.0061 0.0033 'International Tables Vol C Tables 4.2.6.8 and 6.1.1.4'
O O 0.0106 0.0060 'International Tables Vol C Tables 4.2.6.8 and 6.1.1.4'
Cl Cl 0.1484 0.1585 'International Tables Vol C Tables 4.2.6.8 and 6.1.1.4'

loop_
_geom_angle_atom_site_label_1
_geom_angle_atom_site_label_2
_geom_angle_atom_site_label_3
_geom_angle
_geom_angle_site_symmetry_1
_geom_angle_site_symmetry_3
_geom_angle_publ_flag
C41 C1 C2 111.0(3) . . ?
C41 C1 H1A 109.4 . . ?
C2 C1 H1A 109.4 . . ?
C41 C1 H1B 109.4 . . ?
C2 C1 H1B 109.4 . . ?
H1A C1 H1B 108.0 . . ?
C3 C2 C7 118.0(4) . . ?
C3 C2 C1 121.5(4) . . ?
C7 C2 C1 120.4(4) . . ?
C2 C3 C4 121.3(4) . . ?
C2 C3 H3 119.4 . . ?
C4 C3 H3 119.4 . . ?
O2 C4 C3 123.4(4) . . ?
O2 C4 C5 115.6(4) . . ?
C3 C4 C5 120.9(4) . . ?
C6 C5 C4 117.6(4) . . ?
C6 C5 C10 120.7(4) . . ?
C4 C5 C10 121.8(4) . . ?
C5 C6 C7 121.6(4) . . ?
C5 C6 H6 119.2 . . ?
C7 C6 H6 119.2 . . ?
O1 C7 C2 116.2(4) . . ?
O1 C7 C6 123.2(4) . . ?
C2 C7 C6 120.7(4) . . ?
O1 C8 H8A 109.5 . . ?
O1 C8 H8B 109.5 . . ?
H8A C8 H8B 109.5 . . ?
O1 C8 H8C 109.5 . . ?
H8A C8 H8C 109.5 . . ?
H8B C8 H8C 109.5 . . ?
O2 C9 H9A 109.5 . . ?
O2 C9 H9B 109.5 . . ?
H9A C9 H9B 109.5 . . ?
O2 C9 H9C 109.5 . . ?
H9A C9 H9C 109.5 . . ?
H9B C9 H9C 109.5 . . ?
C5 C10 C11 113.1(3) . . ?
C5 C10 H10A 109.0 . . ?
C11 C10 H10A 109.0 . . ?
C5 C10 H10B 109.0 . . ?
C11 C10 H10B 109.0 . . ?
H10A C10 H10B 107.8 . . ?
C16 C11 C12 118.2(4) . . ?
C16 C11 C10 122.2(4) . . ?
C12 C11 C10 119.5(4) . . ?
C13 C12 C11 121.3(4) . . ?
C13 C12 H12 119.4 . . ?
C11 C12 H12 119.4 . . ?
O4 C13 C14 116.6(4) . . ?
O4 C13 C12 122.9(4) . . ?
C14 C13 C12 120.5(4) . . ?
C15 C14 C13 118.0(4) . . ?
C15 C14 C19 120.8(4) . . ?
C13 C14 C19 121.1(4) . . ?
C14 C15 C16 121.8(4) . . ?
C14 C15 H15 119.1 . . ?
C16 C15 H15 119.1 . . ?
O3 C16 C11 116.6(4) . . ?
O3 C16 C15 123.2(4) . . ?
C11 C16 C15 120.2(4) . . ?
O3 C17 H17A 109.5 . . ?
O3 C17 H17B 109.5 . . ?
H17A C17 H17B 109.5 . . ?
O3 C17 H17C 109.5 . . ?
H17A C17 H17C 109.5 . . ?
H17B C17 H17C 109.5 . . ?
O4 C18 H18A 109.5 . . ?
O4 C18 H18B 109.5 . . ?
H18A C18 H18B 109.5 . . ?
O4 C18 H18C 109.5 . . ?
H18A C18 H18C 109.5 . . ?
H18B C18 H18C 109.5 . . ?
C14 C19 C20 112.2(3) . . ?
C14 C19 H19A 109.2 . . ?
C20 C19 H19A 109.2 . . ?
C14 C19 H19B 109.2 . . ?
C20 C19 H19B 109.2 . . ?
H19A C19 H19B 107.9 . . ?
C21 C20 C25 118.5(4) . . ?
C21 C20 C19 120.1(4) . . ?
C25 C20 C19 121.4(4) . . ?
C20 C21 C22 121.5(4) . . ?
C20 C21 H21 119.2 . . ?
C22 C21 H21 119.2 . . ?
O6 C22 C23 116.3(4) . . ?
O6 C22 C21 123.6(4) . . ?
C23 C22 C21 120.1(4) . . ?
C24 C23 C22 118.3(4) . . ?
C24 C23 C28 121.3(4) . . ?
C22 C23 C28 120.3(4) . . ?
C23 C24 C25 122.2(4) . . ?
C23 C24 H24 118.9 . . ?
C25 C24 H24 118.9 . . ?
O5 C25 C24 123.8(4) . . ?
O5 C25 C20 116.7(4) . . ?
C24 C25 C20 119.4(4) . . ?
O5 C26 H26A 109.5 . . ?
O5 C26 H26B 109.5 . . ?
H26A C26 H26B 109.5 . . ?
O5 C26 H26C 109.5 . . ?
H26A C26 H26C 109.5 . . ?
H26B C26 H26C 109.5 . . ?
O6 C27 H27A 109.5 . . ?
O6 C27 H27B 109.5 . . ?
H27A C27 H27B 109.5 . . ?
O6 C27 H27C 109.5 . . ?
H27A C27 H27C 109.5 . . ?
H27B C27 H27C 109.5 . . ?
C29 C28 C23 110.8(3) . . ?
C29 C28 H28A 109.5 . . ?
C23 C28 H28A 109.5 . . ?
C29 C28 H28B 109.5 . . ?
C23 C28 H28B 109.5 . . ?
H28A C28 H28B 108.1 . . ?
C30 C29 C34 118.0(4) . . ?
C30 C29 C28 120.6(4) . . ?
C34 C29 C28 121.4(4) . . ?
C31 C30 C29 121.7(4) . . ?
C31 C30 H30 119.2 . . ?
C29 C30 H30 119.2 . . ?
O8 C31 C30 123.5(4) . . ?
O8 C31 C32 116.0(4) . . ?
C30 C31 C32 120.5(4) . . ?
C33 C32 C31 117.7(4) . . ?
C33 C32 C37 121.1(4) . . ?
C31 C32 C37 121.2(4) . . ?
C34 C33 C32 122.0(4) . . ?
C34 C33 H33 119.0 . . ?
C32 C33 H33 119.0 . . ?
O7 C34 C33 123.8(4) . . ?
O7 C34 C29 116.1(4) . . ?
C33 C34 C29 120.2(4) . . ?
O7 C35 H35A 109.5 . . ?
O7 C35 H35B 109.5 . . ?
H35A C35 H35B 109.5 . . ?
O7 C35 H35C 109.5 . . ?
H35A C35 H35C 109.5 . . ?
H35B C35 H35C 109.5 . . ?
O8 C36 H36A 109.5 . . ?
O8 C36 H36B 109.5 . . ?
H36A C36 H36B 109.5 . . ?
O8 C36 H36C 109.5 . . ?
H36A C36 H36C 109.5 . . ?
H36B C36 H36C 109.5 . . ?
C38 C37 C32 112.8(3) . . ?
C38 C37 H37A 109.0 . . ?
C32 C37 H37A 109.0 . . ?
C38 C37 H37B 109.0 . . ?
C32 C37 H37B 109.0 . . ?
H37A C37 H37B 107.8 . . ?
C39 C38 C43 117.9(4) . . ?
C39 C38 C37 121.5(4) . . ?
C43 C38 C37 120.6(4) . . ?
C38 C39 C40 121.2(4) . . ?
C38 C39 H39 119.4 . . ?
C40 C39 H39 119.4 . . ?
C41 C40 O10 115.6(4) . . ?
C41 C40 C39 121.0(4) . . ?
O10 C40 C39 123.4(4) . . ?
C40 C41 C42 118.0(4) . . ?
C40 C41 C1 121.0(4) . . ?
C42 C41 C1 121.0(4) . . ?
C41 C42 C43 121.3(4) . . ?
C41 C42 H42 119.4 . . ?
C43 C42 H42 119.4 . . ?
O9 C43 C42 123.7(4) . . ?
O9 C43 C38 115.7(4) . . ?
C42 C43 C38 120.6(4) . . ?
O9 C44 C45 107.3(4) . . ?
O9 C44 H44A 110.3 . . ?
C45 C44 H44A 110.3 . . ?
O9 C44 H44B 110.3 . . ?
C45 C44 H44B 110.3 . . ?
H44A C44 H44B 108.5 . . ?
C46 C45 C44 112.5(4) . . ?
C46 C45 H45A 109.1 . . ?
C44 C45 H45A 109.1 . . ?
C46 C45 H45B 109.1 . . ?
C44 C45 H45B 109.1 . . ?
H45A C45 H45B 107.8 . . ?
C45 C46 C47 111.3(4) . . ?
C45 C46 H46A 109.4 . . ?
C47 C46 H46A 109.4 . . ?
C45 C46 H46B 109.4 . . ?
C47 C46 H46B 109.4 . . ?
H46A C46 H46B 108.0 . . ?
C46 C47 H47A 109.5 . . ?
C46 C47 H47B 109.5 . . ?
H47A C47 H47B 109.5 . . ?
C46 C47 H47C 109.5 . . ?
H47A C47 H47C 109.5 . . ?
H47B C47 H47C 109.5 . . ?
O10 C48 C49 114.4(4) . . ?
O10 C48 H48A 108.7 . . ?
C49 C48 H48A 108.7 . . ?
O10 C48 H48B 108.7 . . ?
C49 C48 H48B 108.7 . . ?
H48A C48 H48B 107.6 . . ?
O11 C49 N1 124.3(5) . . ?
O11 C49 C48 119.3(5) . . ?
N1 C49 C48 116.4(4) . . ?
N1 C50 C51 111.8(4) . . ?
N1 C50 H50A 109.3 . . ?
C51 C50 H50A 109.3 . . ?
N1 C50 H50B 109.3 . . ?
C51 C50 H50B 109.3 . . ?
H50A C50 H50B 107.9 . . ?
C52 C51 C50 114.0(4) . . ?
C52 C51 H51A 108.7 . . ?
C50 C51 H51A 108.7 . . ?
C52 C51 H51B 108.7 . . ?
C50 C51 H51B 108.7 . . ?
H51A C51 H51B 107.6 . . ?
C53 C52 C51 113.9(4) . . ?
C53 C52 H52A 108.8 . . ?
C51 C52 H52A 108.8 . . ?
C53 C52 H52B 108.8 . . ?
C51 C52 H52B 108.8 . . ?
H52A C52 H52B 107.7 . . ?
C52 C53 C54 113.5(4) . . ?
C52 C53 H53A 108.9 . . ?
C54 C53 H53A 108.9 . . ?
C52 C53 H53B 108.9 . . ?
C54 C53 H53B 108.9 . . ?
H53A C53 H53B 107.7 . . ?
C53 C54 C55 110.3(4) . . ?
C53 C54 H54A 109.6 . . ?
C55 C54 H54A 109.6 . . ?
C53 C54 H54B 109.6 . . ?
C55 C54 H54B 109.6 . . ?
H54A C54 H54B 108.1 . . ?
C56 C55 C54 112.8(5) . . ?
C56 C55 H55A 109.0 . . ?
C54 C55 H55A 109.0 . . ?
C56 C55 H55B 109.0 . . ?
C54 C55 H55B 109.0 . . ?
H55A C55 H55B 107.8 . . ?
C57 C56 C55 111.3(5) . . ?
C57 C56 H56A 109.4 . . ?
C55 C56 H56A 109.4 . . ?
C57 C56 H56B 109.4 . . ?
C55 C56 H56B 109.4 . . ?
H56A C56 H56B 108.0 . . ?
C56 C57 C58 113.9(5) . . ?
C56 C57 H57A 108.8 . . ?
C58 C57 H57A 108.8 . . ?
C56 C57 H57B 108.8 . . ?
C58 C57 H57B 108.8 . . ?
H57A C57 H57B 107.7 . . ?
C59 C58 C57 109.8(5) . . ?
C59 C58 H58A 109.7 . . ?
C57 C58 H58A 109.7 . . ?
C59 C58 H58B 109.7 . . ?
C57 C58 H58B 109.7 . . ?
H58A C58 H58B 108.2 . . ?
N2 C59 C58 111.0(5) . . ?
N2 C59 H59A 109.4 . . ?
C58 C59 H59A 109.4 . . ?
N2 C59 H59B 109.4 . . ?
C58 C59 H59B 109.4 . . ?
H59A C59 H59B 108.0 . . ?
N2 C60 C61 119.2(6) . . ?
N2 C60 H60 120.4 . . ?
C61 C60 H60 120.4 . . ?
C62 C61 C66 121.3(6) . . ?
C62 C61 C60 121.9(7) . . ?
C66 C61 C60 116.8(7) . . ?
O12 C62 C61 123.0(7) . . ?
O12 C62 C63 117.9(7) . . ?
C61 C62 C63 119.1(6) . . ?
C64 C63 C62 120.5(5) . . ?
C64 C63 H63 119.7 . . ?
C62 C63 H63 119.7 . . ?
C63 C64 C65 119.8(5) . . ?
C63 C64 H64 120.1 . . ?
C65 C64 H64 120.1 . . ?
C66 C65 C64 120.4(5) . . ?
C66 C65 Cl1 118.2(6) . . ?
C64 C65 Cl1 121.5(7) . . ?
C61 C66 C65 118.9(5) . . ?
C61 C66 H66 120.5 . . ?
C65 C66 H66 120.5 . . ?
C49 N1 C50 126.7(4) . . ?
C49 N1 H1 116.6 . . ?
C50 N1 H1 116.6 . . ?
C60 N2 C59 116.5(6) . . ?
C7 O1 C8 118.5(4) . . ?
C4 O2 C9 118.5(4) . . ?
C16 O3 C17 118.8(4) . . ?
C13 O4 C18 119.0(4) . . ?
C25 O5 C26 117.8(4) . . ?
C22 O6 C27 119.8(4) . . ?
C34 O7 C35 118.8(4) . . ?
C31 O8 C36 118.7(4) . . ?
C43 O9 C44 118.8(3) . . ?
C40 O10 C48 118.9(3) . . ?
C62 O12 H12A 109.5 . . ?

loop_
_geom_bond_atom_site_label_1
_geom_bond_atom_site_label_2
_geom_bond_distance
_geom_bond_site_symmetry_2
_geom_bond_publ_flag
C1 C41 1.519(6) . ?
C1 C2 1.525(6) . ?
C1 H1A 0.9700 . ?
C1 H1B 0.9700 . ?
C2 C3 1.387(6) . ?
C2 C7 1.388(6) . ?
C3 C4 1.390(6) . ?
C3 H3 0.9300 . ?
C4 O2 1.381(5) . ?
C4 C5 1.392(6) . ?
C5 C6 1.386(6) . ?
C5 C10 1.503(6) . ?
C6 C7 1.392(6) . ?
C6 H6 0.9300 . ?
C7 O1 1.372(5) . ?
C8 O1 1.400(6) . ?
C8 H8A 0.9600 . ?
C8 H8B 0.9600 . ?
C8 H8C 0.9600 . ?
C9 O2 1.410(6) . ?
C9 H9A 0.9600 . ?
C9 H9B 0.9600 . ?
C9 H9C 0.9600 . ?
C10 C11 1.521(6) . ?
C10 H10A 0.9700 . ?
C10 H10B 0.9700 . ?
C11 C16 1.382(6) . ?
C11 C12 1.394(6) . ?
C12 C13 1.393(6) . ?
C12 H12 0.9300 . ?
C13 O4 1.378(5) . ?
C13 C14 1.387(6) . ?
C14 C15 1.382(6) . ?
C14 C19 1.510(6) . ?
C15 C16 1.398(6) . ?
C15 H15 0.9300 . ?
C16 O3 1.372(5) . ?
C17 O3 1.408(6) . ?
C17 H17A 0.9600 . ?
C17 H17B 0.9600 . ?
C17 H17C 0.9600 . ?
C18 O4 1.401(6) . ?
C18 H18A 0.9600 . ?
C18 H18B 0.9600 . ?
C18 H18C 0.9600 . ?
C19 C20 1.528(6) . ?
C19 H19A 0.9700 . ?
C19 H19B 0.9700 . ?
C20 C21 1.380(6) . ?
C20 C25 1.395(6) . ?
C21 C22 1.392(6) . ?
C21 H21 0.9300 . ?
C22 O6 1.378(5) . ?
C22 C23 1.383(6) . ?
C23 C24 1.377(6) . ?
C23 C28 1.522(6) . ?
C24 C25 1.387(6) . ?
C24 H24 0.9300 . ?
C25 O5 1.368(5) . ?
C26 O5 1.417(5) . ?
C26 H26A 0.9600 . ?
C26 H26B 0.9600 . ?
C26 H26C 0.9600 . ?
C27 O6 1.396(6) . ?
C27 H27A 0.9600 . ?
C27 H27B 0.9600 . ?
C27 H27C 0.9600 . ?
C28 C29 1.518(5) . ?
C28 H28A 0.9700 . ?
C28 H28B 0.9700 . ?
C29 C30 1.386(6) . ?
C29 C34 1.390(5) . ?
C30 C31 1.380(6) . ?
C30 H30 0.9300 . ?
C31 O8 1.380(5) . ?
C31 C32 1.391(6) . ?
C32 C33 1.385(6) . ?
C32 C37 1.513(6) . ?
C33 C34 1.383(6) . ?
C33 H33 0.9300 . ?
C34 O7 1.378(5) . ?
C35 O7 1.404(5) . ?
C35 H35A 0.9600 . ?
C35 H35B 0.9600 . ?
C35 H35C 0.9600 . ?
C36 O8 1.409(6) . ?
C36 H36A 0.9600 . ?
C36 H36B 0.9600 . ?
C36 H36C 0.9600 . ?
C37 C38 1.509(6) . ?
C37 H37A 0.9700 . ?
C37 H37B 0.9700 . ?
C38 C39 1.375(6) . ?
C38 C43 1.398(6) . ?
C39 C40 1.395(6) . ?
C39 H39 0.9300 . ?
C40 C41 1.380(6) . ?
C40 O10 1.391(5) . ?
C41 C42 1.384(6) . ?
C42 C43 1.389(6) . ?
C42 H42 0.9300 . ?
C43 O9 1.371(5) . ?
C44 O9 1.412(5) . ?
C44 C45 1.526(3) . ?
C44 H44A 0.9700 . ?
C44 H44B 0.9700 . ?
C45 C46 1.510(3) . ?
C45 H45A 0.9700 . ?
C45 H45B 0.9700 . ?
C46 C47 1.527(3) . ?
C46 H46A 0.9700 . ?
C46 H46B 0.9700 . ?
C47 H47A 0.9600 . ?
C47 H47B 0.9600 . ?
C47 H47C 0.9600 . ?
C48 O10 1.412(5) . ?
C48 C49 1.505(7) . ?
C48 H48A 0.9700 . ?
C48 H48B 0.9700 . ?
C49 O11 1.220(5) . ?
C49 N1 1.316(6) . ?
C50 N1 1.437(6) . ?
C50 C51 1.519(4) . ?
C50 H50A 0.9700 . ?
C50 H50B 0.9700 . ?
C51 C52 1.518(4) . ?
C51 H51A 0.9700 . ?
C51 H51B 0.9700 . ?
C52 C53 1.509(4) . ?
C52 H52A 0.9700 . ?
C52 H52B 0.9700 . ?
C53 C54 1.515(4) . ?
C53 H53A 0.9700 . ?
C53 H53B 0.9700 . ?
C54 C55 1.526(4) . ?
C54 H54A 0.9700 . ?
C54 H54B 0.9700 . ?
C55 C56 1.515(4) . ?
C55 H55A 0.9700 . ?
C55 H55B 0.9700 . ?
C56 C57 1.500(5) . ?
C56 H56A 0.9700 . ?
C56 H56B 0.9700 . ?
C57 C58 1.530(5) . ?
C57 H57A 0.9700 . ?
C57 H57B 0.9700 . ?
C58 C59 1.528(5) . ?
C58 H58A 0.9700 . ?
C58 H58B 0.9700 . ?
C59 N2 1.453(4) . ?
C59 H59A 0.9700 . ?
C59 H59B 0.9700 . ?
C60 N2 1.377(5) . ?
C60 C61 1.463(4) . ?
C60 H60 0.9300 . ?
C61 C62 1.385(5) . ?
C61 C66 1.388(4) . ?
C62 O12 1.350(8) . ?
C62 C63 1.388(4) . ?
C63 C64 1.384(4) . ?
C63 H63 0.9300 . ?
C64 C65 1.390(4) . ?
C64 H64 0.9300 . ?
C65 C66 1.389(4) . ?
C65 Cl1 1.717(7) . ?
C66 H66 0.9300 . ?
N1 H1 0.8600 . ?
O12 H12A 0.8200 . ?

loop_
_geom_hbond_atom_site_label_D
_geom_hbond_atom_site_label_H
_geom_hbond_atom_site_label_A
_geom_hbond_distance_DH
_geom_hbond_distance_HA
_geom_hbond_distance_DA
_geom_hbond_angle_DHA
_geom_hbond_site_symmetry_A
N1 H1 O10 0.86 2.26 2.684(5) 110.8 .
O12 H12A N2 0.82 1.94 2.587(9) 135.3 .
